data_7025362
loop_
_publ_author_name
'Sierra, Diego'
'Klahn, A. Hugo'
'Ramirez-Tagle, Rodrigo'
'Arratia-Perez, Ramiro'
'Godoy, Fernando'
'Teresa Garland, Maria'
'Fuentealba, Mauricio'

_publ_section_title
;
 Heterobimetallic Re=Pd complexes bridged by eta(1):eta(5)-Ph(2)PC(5)H(4)
 ligand. Synthesis, electronic and crystal structure of
 (CO)(2)(PR(3))(eta(5)-C(5)H(4)PPh(2))Re-PdCl(2), R = Me and OMe.
;
_journal_issue 27
_journal_name_full 'Dalton transactions (Cambridge, England : 2003)'
_journal_page_first 6295
_journal_page_last 6301
_journal_paper_doi 10.1039/b927265h
_journal_volume 39
_journal_year 2010
_chemical_formula_moiety 'C22 H23 Cl2 O2 P2 Pd Re, 2(C2 H3 N)'
_chemical_formula_sum 'C26 H29 Cl2 N2 O2 P2 Pd Re'
_chemical_formula_weight 826.95
_chemical_name_systematic
;
?
;
_space_group_IT_number 33
_symmetry_cell_setting orthorhombic
_symmetry_space_group_name_Hall 'P 2c -2n'
_symmetry_space_group_name_H-M 'P n a 21'
_atom_sites_solution_hydrogens geom
_atom_sites_solution_primary direct
_atom_sites_solution_secondary difmap
_audit_creation_method SHELXL-97
_cell_angle_alpha 90.00
_cell_angle_beta 90.00
_cell_angle_gamma 90.00
_cell_formula_units_Z 4
_cell_length_a 16.853(2)
_cell_length_b 17.329(2)
_cell_length_c 10.1789(13)
_cell_measurement_reflns_used 941
_cell_measurement_temperature 298(2)
_cell_measurement_theta_max 27.76
_cell_measurement_theta_min 1.77
_cell_volume 2972.7(6)
_computing_cell_refinement 'Bruker SMART'
_computing_data_collection 'Bruker SMART'
_computing_data_reduction 'Bruker SAINT'
_computing_molecular_graphics 'Bruker SHELXTL'
_computing_publication_material 'Bruker SHELXTL'
_computing_structure_refinement 'SHELXL-97 (Sheldrick, 1997)'
_computing_structure_solution 'SHELXS-97 (Sheldrick, 1990)'
_diffrn_ambient_temperature 298(2)
_diffrn_measured_fraction_theta_full 0.997
_diffrn_measured_fraction_theta_max 0.931
_diffrn_measurement_device_type 'CCD area detector'
_diffrn_measurement_method 'phi and omega scans'
_diffrn_radiation_monochromator graphite
_diffrn_radiation_source 'fine-focus sealed tube'
_diffrn_radiation_type MoK\a
_diffrn_radiation_wavelength 0.71073
_diffrn_reflns_av_R_equivalents 0.0656
_diffrn_reflns_av_sigmaI/netI 0.1090
_diffrn_reflns_limit_h_max 21
_diffrn_reflns_limit_h_min -20
_diffrn_reflns_limit_k_max 19
_diffrn_reflns_limit_k_min -22
_diffrn_reflns_limit_l_max 12
_diffrn_reflns_limit_l_min -13
_diffrn_reflns_number 14883
_diffrn_reflns_theta_full 26.00
_diffrn_reflns_theta_max 28.02
_diffrn_reflns_theta_min 2.32
_exptl_absorpt_coefficient_mu 4.986
_exptl_absorpt_correction_T_max 0.388
_exptl_absorpt_correction_T_min 0.108
_exptl_absorpt_correction_type multi-scan
_exptl_absorpt_process_details 'Bruker SADABS'
_exptl_crystal_colour Orange
_exptl_crystal_density_diffrn 1.848
_exptl_crystal_density_method 'not measured'
_exptl_crystal_description Polyhedron
_exptl_crystal_F_000 1600
_exptl_crystal_size_max 0.36
_exptl_crystal_size_mid 0.24
_exptl_crystal_size_min 0.19
_refine_diff_density_max 3.111
_refine_diff_density_min -1.867
_refine_diff_density_rms 0.209
_refine_ls_abs_structure_details 'Flack H D (1983), Acta Cryst. A39, 876-881'
_refine_ls_abs_structure_Flack 0.019(10)
_refine_ls_extinction_method none
_refine_ls_goodness_of_fit_ref 1.059
_refine_ls_hydrogen_treatment constr
_refine_ls_matrix_type full
_refine_ls_number_parameters 330
_refine_ls_number_reflns 6413
_refine_ls_number_restraints 1
_refine_ls_restrained_S_all 1.059
_refine_ls_R_factor_all 0.0969
_refine_ls_R_factor_gt 0.0692
_refine_ls_shift/su_max 0.001
_refine_ls_shift/su_mean 0.000
_refine_ls_structure_factor_coef Fsqd
_refine_ls_weighting_details 'calc w=1/[\s^2^(Fo^2^)+(0.0360P)^2^+0.0000P] where P=(Fo^2^+2Fc^2^)/3'
_refine_ls_weighting_scheme calc
_refine_ls_wR_factor_gt 0.1255
_refine_ls_wR_factor_ref 0.1358
_reflns_number_gt 4766
_reflns_number_total 6413
_reflns_threshold_expression >2sigma(I)
_cod_data_source_file b927265h.txt
_cod_data_source_block sol5
_cod_depositor_comments
;
The following automatic conversions were performed:

'_symmetry_cell_setting' value 'Orthorhombic' changed to
'orthorhombic' according to
/home/saulius/struct/CIF-dictionaries/cif_core.dic dictionary named
'cif_core.dic' version 2.4.2 from 2011-04-26.

Automatic conversion script
Id: cif_fix_values 1891 2012-01-12 08:04:46Z andrius 
;
_cod_original_cell_volume 2972.8(7)
_cod_original_sg_symbol_H-M Pna2(1)
_cod_database_code 7025362

loop_
_symmetry_equiv_pos_as_xyz
'x, y, z'
'-x, -y, z+1/2'
'x+1/2, -y+1/2, z'
'-x+1/2, y+1/2, z+1/2'

loop_
_atom_site_label
_atom_site_type_symbol
_atom_site_fract_x
_atom_site_fract_y
_atom_site_fract_z
_atom_site_U_iso_or_equiv
_atom_site_adp_type
_atom_site_occupancy
_atom_site_symmetry_multiplicity
_atom_site_calc_flag
_atom_site_refinement_flags
Re1 Re 0.76166(3) 0.47686(3) -0.00483(4) 0.03398(15) Uani 1 1 d .
Pd1 Pd 0.73091(6) 0.48256(7) 0.26162(9) 0.0382(3) Uani 1 1 d .
Cl2 Cl 0.6796(2) 0.4823(2) 0.4764(3) 0.0538(9) Uani 1 1 d .
P1 P 0.6119(2) 0.49324(19) 0.1772(3) 0.0320(8) Uani 1 1 d .
C2 C 0.6458(8) 0.4196(9) -0.0688(13) 0.046(4) Uani 1 1 d .
H2 H 0.6339 0.3695 -0.0426 0.055 Uiso 1 1 calc R
C1 C 0.6251(7) 0.4920(8) -0.0001(19) 0.048(4) Uani 1 1 d .
C5 C 0.6609(8) 0.5506(8) -0.0748(12) 0.041(3) Uani 1 1 d .
H5 H 0.6609 0.6024 -0.0505 0.049 Uiso 1 1 calc R
C3 C 0.6873(8) 0.4424(11) -0.1816(13) 0.053(4) Uani 1 1 d .
H3 H 0.7070 0.4089 -0.2452 0.063 Uiso 1 1 calc R
O1 O 0.8178(7) 0.3250(7) 0.1154(12) 0.068(4) Uani 1 1 d .
C6 C 0.8004(7) 0.3824(9) 0.0769(14) 0.041(3) Uani 1 1 d .
C4 C 0.6950(9) 0.5241(10) -0.1847(13) 0.052(4) Uani 1 1 d .
H4 H 0.7190 0.5534 -0.2502 0.063 Uiso 1 1 calc R
P2 P 0.8820(2) 0.4715(2) -0.1242(4) 0.0431(9) Uani 1 1 d .
O2 O 0.8525(7) 0.6081(7) 0.1304(11) 0.067(3) Uani 1 1 d .
C7 C 0.8195(9) 0.5565(11) 0.0910(18) 0.058(4) Uani 1 1 d .
Cl1 Cl 0.8630(2) 0.4627(3) 0.3415(4) 0.0677(13) Uani 1 1 d .
C17 C 0.5569(7) 0.5812(7) 0.2026(13) 0.036(3) Uani 1 1 d .
C11 C 0.5498(7) 0.4095(8) 0.2085(12) 0.037(3) Uani 1 1 d .
C9 C 0.9639(8) 0.4326(10) -0.0394(17) 0.070(5) Uani 1 1 d .
H9A H 1.0122 0.4515 -0.0777 0.106 Uiso 1 1 calc R
H9B H 0.9627 0.3773 -0.0455 0.106 Uiso 1 1 calc R
H9C H 0.9615 0.4477 0.0513 0.106 Uiso 1 1 calc R
C10 C 0.9160(9) 0.5630(10) -0.1812(18) 0.071(6) Uani 1 1 d .
H10A H 0.9201 0.5979 -0.1084 0.107 Uiso 1 1 calc R
H10B H 0.8791 0.5831 -0.2443 0.107 Uiso 1 1 calc R
H10C H 0.9672 0.5571 -0.2216 0.107 Uiso 1 1 calc R
C12 C 0.4731(9) 0.4042(9) 0.1688(15) 0.049(4) Uani 1 1 d .
H12 H 0.4485 0.4469 0.1313 0.059 Uiso 1 1 calc R
C22 C 0.5753(11) 0.6295(9) 0.3085(17) 0.063(5) Uani 1 1 d .
H22 H 0.6158 0.6161 0.3663 0.076 Uiso 1 1 calc R
C14 C 0.4643(10) 0.2747(10) 0.2350(18) 0.057(4) Uani 1 1 d .
H14 H 0.4349 0.2298 0.2469 0.068 Uiso 1 1 calc R
C15 C 0.5441(11) 0.2778(11) 0.271(2) 0.077(7) Uani 1 1 d .
H15 H 0.5697 0.2338 0.3021 0.093 Uiso 1 1 calc R
C13 C 0.4315(9) 0.3371(9) 0.1833(17) 0.053(5) Uani 1 1 d .
H13 H 0.3788 0.3353 0.1561 0.064 Uiso 1 1 calc R
C16 C 0.5836(10) 0.3447(10) 0.2612(18) 0.067(5) Uani 1 1 d .
H16 H 0.6356 0.3472 0.2911 0.080 Uiso 1 1 calc R
C19 C 0.4612(10) 0.6725(11) 0.1337(18) 0.065(5) Uani 1 1 d .
H19 H 0.4213 0.6868 0.0753 0.078 Uiso 1 1 calc R
C18 C 0.5008(9) 0.6047(10) 0.1184(15) 0.052(4) Uani 1 1 d .
H18 H 0.4885 0.5736 0.0468 0.062 Uiso 1 1 calc R
C21 C 0.5338(13) 0.6962(11) 0.3267(18) 0.079(6) Uani 1 1 d .
H21 H 0.5423 0.7256 0.4018 0.095 Uiso 1 1 calc R
C20 C 0.4814(11) 0.7191(10) 0.237(2) 0.066(5) Uani 1 1 d .
H20 H 0.4580 0.7675 0.2454 0.080 Uiso 1 1 calc R
C23 C 0.7589(12) 0.2405(13) 0.397(2) 0.064(5) Uani 1 1 d .
C24 C 0.7980(15) 0.2893(12) 0.497(3) 0.130(9) Uani 1 1 d .
H24A H 0.8204 0.3340 0.4554 0.194 Uiso 1 1 calc R
H24B H 0.8394 0.2605 0.5394 0.194 Uiso 1 1 calc R
H24C H 0.7597 0.3053 0.5614 0.194 Uiso 1 1 calc R
N1 N 0.7305(11) 0.2058(14) 0.321(2) 0.102(7) Uani 1 1 d .
C26 C 0.6833(11) 0.1587(12) 0.989(3) 0.101(6) Uani 1 1 d .
H26A H 0.7069 0.1681 1.0737 0.151 Uiso 1 1 calc R
H26B H 0.6947 0.1068 0.9622 0.151 Uiso 1 1 calc R
H26C H 0.6269 0.1657 0.9951 0.151 Uiso 1 1 calc R
C25 C 0.7152(13) 0.2115(14) 0.896(3) 0.079(7) Uani 1 1 d .
N2 N 0.7427(16) 0.250(2) 0.817(3) 0.151(11) Uani 1 1 d .
C8 C 0.8805(11) 0.4143(12) -0.2672(18) 0.086(6) Uani 1 1 d .
H8A H 0.8439 0.4359 -0.3294 0.130 Uiso 1 1 calc R
H8B H 0.8642 0.3628 -0.2451 0.130 Uiso 1 1 calc R
H8C H 0.9327 0.4129 -0.3052 0.130 Uiso 1 1 calc R

loop_
_atom_site_aniso_label
_atom_site_aniso_U_11
_atom_site_aniso_U_22
_atom_site_aniso_U_33
_atom_site_aniso_U_23
_atom_site_aniso_U_13
_atom_site_aniso_U_12
Re1 0.0317(3) 0.0430(3) 0.0272(2) 0.0044(4) 0.0005(4) -0.0034(2)
Pd1 0.0321(6) 0.0537(8) 0.0289(6) 0.0034(6) -0.0018(4) -0.0044(5)
Cl2 0.060(2) 0.077(3) 0.0241(19) 0.0074(19) 0.0070(15) 0.0038(19)
P1 0.039(2) 0.0271(19) 0.0296(16) 0.0011(14) -0.0038(14) -0.0023(15)
C2 0.044(9) 0.053(10) 0.040(8) 0.000(7) -0.026(6) -0.008(7)
C1 0.032(7) 0.054(9) 0.059(9) 0.013(11) -0.019(9) 0.013(6)
C5 0.060(10) 0.032(8) 0.029(7) 0.010(6) 0.002(6) 0.018(7)
C3 0.038(9) 0.093(14) 0.027(7) -0.017(8) -0.010(6) 0.015(9)
O1 0.065(9) 0.061(8) 0.079(8) 0.035(7) -0.008(6) 0.018(7)
C6 0.019(7) 0.051(10) 0.053(9) 0.004(7) 0.000(6) -0.006(6)
C4 0.066(11) 0.069(13) 0.022(7) -0.003(8) 0.006(6) -0.006(10)
P2 0.042(2) 0.045(2) 0.042(2) 0.0052(19) 0.0102(16) 0.0000(19)
O2 0.053(8) 0.079(9) 0.069(8) -0.020(7) 0.010(5) -0.025(7)
C7 0.040(10) 0.067(13) 0.068(11) -0.017(10) 0.003(8) -0.006(9)
Cl1 0.036(2) 0.118(4) 0.050(2) 0.008(3) -0.0093(17) -0.003(2)
C17 0.042(8) 0.021(7) 0.045(8) 0.002(6) 0.003(6) -0.008(6)
C11 0.037(8) 0.049(9) 0.025(6) -0.004(6) 0.007(5) -0.001(7)
C9 0.042(9) 0.097(13) 0.072(14) 0.009(10) 0.014(7) 0.024(9)
C10 0.053(10) 0.076(13) 0.085(13) 0.044(11) 0.037(9) 0.000(10)
C12 0.043(10) 0.037(9) 0.067(10) -0.001(8) -0.019(8) -0.007(7)
C22 0.077(13) 0.047(11) 0.065(11) -0.016(9) -0.035(9) 0.025(10)
C14 0.066(12) 0.039(10) 0.065(11) -0.010(9) 0.005(9) -0.014(9)
C15 0.072(14) 0.043(11) 0.117(18) 0.027(11) -0.026(12) -0.011(10)
C13 0.025(9) 0.044(11) 0.091(13) -0.013(10) 0.012(8) -0.008(8)
C16 0.061(11) 0.050(11) 0.089(14) 0.018(10) -0.026(9) -0.007(9)
C19 0.042(12) 0.066(13) 0.087(13) 0.021(11) -0.013(8) 0.024(10)
C18 0.036(10) 0.067(11) 0.053(9) -0.009(8) -0.010(6) 0.010(9)
C21 0.128(19) 0.060(13) 0.049(11) -0.034(10) -0.004(11) 0.014(13)
C20 0.078(14) 0.033(10) 0.089(15) -0.017(10) 0.009(11) 0.011(10)
C23 0.048(12) 0.060(14) 0.084(14) 0.024(11) 0.004(10) 0.025(10)
C24 0.21(3) 0.091(17) 0.087(16) -0.01(2) -0.03(2) -0.020(17)
N1 0.077(14) 0.106(18) 0.123(18) 0.044(14) -0.025(12) -0.012(12)
C26 0.091(14) 0.091(16) 0.121(17) 0.00(2) 0.002(19) 0.007(12)
C25 0.072(15) 0.070(18) 0.094(19) -0.041(14) 0.001(13) 0.012(12)
N2 0.17(3) 0.13(3) 0.15(3) 0.02(2) 0.030(19) 0.010(17)
C8 0.085(14) 0.104(17) 0.070(13) -0.025(12) 0.024(11) -0.011(12)

loop_
_atom_type_symbol
_atom_type_description
_atom_type_scat_dispersion_real
_atom_type_scat_dispersion_imag
_atom_type_scat_source
C C 0.0033 0.0016 'International Tables Vol C Tables 4.2.6.8 and 6.1.1.4'
H H 0.0000 0.0000 'International Tables Vol C Tables 4.2.6.8 and 6.1.1.4'
N N 0.0061 0.0033 'International Tables Vol C Tables 4.2.6.8 and 6.1.1.4'
O O 0.0106 0.0060 'International Tables Vol C Tables 4.2.6.8 and 6.1.1.4'
P P 0.1023 0.0942 'International Tables Vol C Tables 4.2.6.8 and 6.1.1.4'
Cl Cl 0.1484 0.1585 'International Tables Vol C Tables 4.2.6.8 and 6.1.1.4'
Pd Pd -0.9988 1.0072 'International Tables Vol C Tables 4.2.6.8 and 6.1.1.4'
Re Re -1.0185 7.2310 'International Tables Vol C Tables 4.2.6.8 and 6.1.1.4'

loop_
_geom_angle_atom_site_label_1
_geom_angle_atom_site_label_2
_geom_angle_atom_site_label_3
_geom_angle
C6 Re1 C7 102.3(7)
C6 Re1 C5 150.3(5)
C7 Re1 C5 97.7(6)
C6 Re1 C3 107.6(6)
C7 Re1 C3 149.0(8)
C5 Re1 C3 58.7(5)
C6 Re1 C2 92.5(5)
C7 Re1 C2 151.2(6)
C5 Re1 C2 60.6(6)
C3 Re1 C2 35.8(5)
C6 Re1 C4 143.4(6)
C7 Re1 C4 113.0(7)
C5 Re1 C4 34.3(5)
C3 Re1 C4 36.3(5)
C2 Re1 C4 60.7(6)
C6 Re1 C1 114.8(5)
C7 Re1 C1 113.9(6)
C5 Re1 C1 35.9(5)
C3 Re1 C1 59.9(6)
C2 Re1 C1 37.5(5)
C4 Re1 C1 59.4(6)
C6 Re1 P2 84.2(4)
C7 Re1 P2 81.7(5)
C5 Re1 P2 120.6(3)
C3 Re1 P2 93.2(4)
C2 Re1 P2 124.7(4)
C4 Re1 P2 91.4(4)
C1 Re1 P2 150.1(5)
C6 Re1 Pd1 71.0(4)
C7 Re1 Pd1 65.0(5)
C5 Re1 Pd1 98.6(3)
C3 Re1 Pd1 133.1(4)
C2 Re1 Pd1 97.7(4)
C4 Re1 Pd1 132.6(4)
C1 Re1 Pd1 77.8(5)
P2 Re1 Pd1 131.79(10)
P1 Pd1 Cl2 91.61(13)
P1 Pd1 Cl1 175.39(16)
Cl2 Pd1 Cl1 91.47(14)
P1 Pd1 C7 102.7(4)
Cl2 Pd1 C7 145.6(4)
Cl1 Pd1 C7 76.5(4)
P1 Pd1 Re1 77.87(10)
Cl2 Pd1 Re1 169.03(10)
Cl1 Pd1 Re1 98.86(11)
C7 Pd1 Re1 42.4(4)
C17 P1 C11 110.7(6)
C17 P1 C1 102.4(6)
C11 P1 C1 103.6(6)
C17 P1 Pd1 119.1(4)
C11 P1 Pd1 113.0(5)
C1 P1 Pd1 106.0(4)
C3 C2 C1 105.5(15)
C3 C2 Re1 71.6(8)
C1 C2 Re1 72.5(7)
C5 C1 C2 104.8(15)
C5 C1 P1 125.5(12)
C2 C1 P1 120.6(11)
C5 C1 Re1 69.2(7)
C2 C1 Re1 70.1(7)
P1 C1 Re1 98.2(6)
C4 C5 C1 112.8(14)
C4 C5 Re1 75.2(9)
C1 C5 Re1 75.0(7)
C2 C3 C4 110.1(14)
C2 C3 Re1 72.6(7)
C4 C3 Re1 72.9(8)
O1 C6 Re1 173.3(14)
C5 C4 C3 106.5(13)
C5 C4 Re1 70.5(8)
C3 C4 Re1 70.9(8)
C9 P2 C8 101.6(9)
C9 P2 C10 104.4(8)
C8 P2 C10 103.7(9)
C9 P2 Re1 115.7(5)
C8 P2 Re1 115.7(6)
C10 P2 Re1 114.1(6)
O2 C7 Re1 170.4(17)
O2 C7 Pd1 115.6(13)
Re1 C7 Pd1 72.6(6)
C18 C17 C22 117.9(13)
C18 C17 P1 121.9(12)
C22 C17 P1 120.1(11)
C12 C11 C16 117.1(14)
C12 C11 P1 123.4(12)
C16 C11 P1 119.0(11)
C11 C12 C13 121.0(15)
C21 C22 C17 119.9(15)
C13 C14 C15 118.4(15)
C16 C15 C14 119.4(17)
C14 C13 C12 121.6(15)
C15 C16 C11 122.3(16)
C18 C19 C20 118.3(16)
C17 C18 C19 122.4(15)
C20 C21 C22 120.1(16)
C21 C20 C19 121.0(17)
N1 C23 C24 178(3)
N2 C25 C26 175(3)

loop_
_geom_bond_atom_site_label_1
_geom_bond_atom_site_label_2
_geom_bond_distance
Re1 C6 1.949(16)
Re1 C7 1.951(18)
Re1 C5 2.242(12)
Re1 C3 2.272(13)
Re1 C2 2.284(13)
Re1 C4 2.299(14)
Re1 C1 2.317(12)
Re1 P2 2.367(4)
Re1 Pd1 2.7630(11)
Pd1 P1 2.190(4)
Pd1 Cl2 2.351(3)
Pd1 Cl1 2.394(4)
Pd1 C7 2.624(18)
P1 C17 1.803(13)
P1 C11 1.816(14)
P1 C1 1.82(2)
C2 C3 1.401(19)
C2 C1 1.48(2)
C1 C5 1.41(2)
C5 C4 1.339(17)
C3 C4 1.42(2)
O1 C6 1.108(16)
P2 C9 1.762(15)
P2 C8 1.762(18)
P2 C10 1.782(15)
O2 C7 1.126(18)
C17 C18 1.340(19)
C17 C22 1.399(19)
C11 C12 1.358(18)
C11 C16 1.37(2)
C12 C13 1.37(2)
C22 C21 1.36(2)
C14 C13 1.33(2)
C14 C15 1.40(2)
C15 C16 1.34(2)
C19 C18 1.36(2)
C19 C20 1.37(2)
C21 C20 1.33(3)
C23 N1 1.10(3)
C23 C24 1.48(3)
C26 C25 1.43(3)
C25 N2 1.14(3)

loop_
_geom_torsion_atom_site_label_1
_geom_torsion_atom_site_label_2
_geom_torsion_atom_site_label_3
_geom_torsion_atom_site_label_4
_geom_torsion
C6 Re1 Pd1 P1 -121.1(4)
C7 Re1 Pd1 P1 124.7(6)
C5 Re1 Pd1 P1 30.2(4)
C3 Re1 Pd1 P1 -24.5(6)
C2 Re1 Pd1 P1 -31.1(4)
C4 Re1 Pd1 P1 25.8(6)
C1 Re1 Pd1 P1 0.8(4)
P2 Re1 Pd1 P1 175.76(16)
C6 Re1 Pd1 Cl2 -104.4(7)
C7 Re1 Pd1 Cl2 141.4(8)
C5 Re1 Pd1 Cl2 46.9(7)
C3 Re1 Pd1 Cl2 -7.8(9)
C2 Re1 Pd1 Cl2 -14.5(7)
C4 Re1 Pd1 Cl2 42.4(8)
C1 Re1 Pd1 Cl2 17.4(7)
P2 Re1 Pd1 Cl2 -167.6(6)
C6 Re1 Pd1 Cl1 55.6(4)
C7 Re1 Pd1 Cl1 -58.6(6)
C5 Re1 Pd1 Cl1 -153.1(4)
C3 Re1 Pd1 Cl1 152.2(6)
C2 Re1 Pd1 Cl1 145.6(4)
C4 Re1 Pd1 Cl1 -157.5(6)
C1 Re1 Pd1 Cl1 177.5(4)
P2 Re1 Pd1 Cl1 -7.5(2)
C6 Re1 Pd1 C7 114.2(7)
C5 Re1 Pd1 C7 -94.5(7)
C3 Re1 Pd1 C7 -149.2(9)
C2 Re1 Pd1 C7 -155.8(7)
C4 Re1 Pd1 C7 -99.0(8)
C1 Re1 Pd1 C7 -123.9(7)
P2 Re1 Pd1 C7 51.0(6)
Cl2 Pd1 P1 C17 67.5(5)
Cl1 Pd1 P1 C17 -160.7(19)
C7 Pd1 P1 C17 -81.0(7)
Re1 Pd1 P1 C17 -115.6(5)
Cl2 Pd1 P1 C11 -65.1(5)
Cl1 Pd1 P1 C11 67(2)
C7 Pd1 P1 C11 146.4(6)
Re1 Pd1 P1 C11 111.8(5)
Cl2 Pd1 P1 C1 -177.9(5)
Cl1 Pd1 P1 C1 -46(2)
C7 Pd1 P1 C1 33.6(6)
Re1 Pd1 P1 C1 -1.0(5)
C6 Re1 C2 C3 -117.2(11)
C7 Re1 C2 C3 121.3(15)
C5 Re1 C2 C3 76.2(10)
C4 Re1 C2 C3 36.7(9)
C1 Re1 C2 C3 113.5(14)
P2 Re1 C2 C3 -32.5(11)
Pd1 Re1 C2 C3 171.7(9)
C6 Re1 C2 C1 129.3(10)
C7 Re1 C2 C1 7.8(19)
C5 Re1 C2 C1 -37.4(9)
C3 Re1 C2 C1 -113.5(14)
C4 Re1 C2 C1 -76.9(10)
P2 Re1 C2 C1 -146.0(8)
Pd1 Re1 C2 C1 58.2(9)
C3 C2 C1 C5 -3.7(14)
Re1 C2 C1 C5 60.8(9)
C3 C2 C1 P1 -152.4(9)
Re1 C2 C1 P1 -87.9(8)
C3 C2 C1 Re1 -64.5(9)
C17 P1 C1 C5 56.6(12)
C11 P1 C1 C5 171.8(11)
Pd1 P1 C1 C5 -69.0(11)
C17 P1 C1 C2 -161.5(10)
C11 P1 C1 C2 -46.3(11)
Pd1 P1 C1 C2 72.9(11)
C17 P1 C1 Re1 126.8(5)
C11 P1 C1 Re1 -118.0(6)
Pd1 P1 C1 Re1 1.2(5)
C6 Re1 C1 C5 -173.8(9)
C7 Re1 C1 C5 68.6(11)
C3 Re1 C1 C5 -77.1(10)
C2 Re1 C1 C5 -115.4(15)
C4 Re1 C1 C5 -34.9(9)
P2 Re1 C1 C5 -48.5(13)
Pd1 Re1 C1 C5 124.0(9)
C6 Re1 C1 C2 -58.4(11)
C7 Re1 C1 C2 -175.9(10)
C5 Re1 C1 C2 115.4(15)
C3 Re1 C1 C2 38.3(9)
C4 Re1 C1 C2 80.6(10)
P2 Re1 C1 C2 67.0(11)
Pd1 Re1 C1 C2 -120.6(9)
C6 Re1 C1 P1 61.2(8)
C7 Re1 C1 P1 -56.3(9)
C5 Re1 C1 P1 -124.9(11)
C3 Re1 C1 P1 157.9(9)
C2 Re1 C1 P1 119.6(11)
C4 Re1 C1 P1 -159.8(9)
P2 Re1 C1 P1 -173.4(3)
Pd1 Re1 C1 P1 -1.0(4)
C2 C1 C5 C4 5.0(16)
P1 C1 C5 C4 151.6(11)
Re1 C1 C5 C4 66.4(11)
C2 C1 C5 Re1 -61.4(8)
P1 C1 C5 Re1 85.2(9)
C6 Re1 C5 C4 -107.8(13)
C7 Re1 C5 C4 120.1(11)
C3 Re1 C5 C4 -38.4(9)
C2 Re1 C5 C4 -80.1(10)
C1 Re1 C5 C4 -119.1(14)
P2 Re1 C5 C4 35.2(11)
Pd1 Re1 C5 C4 -174.2(9)
C6 Re1 C5 C1 11.4(16)
C7 Re1 C5 C1 -120.8(10)
C3 Re1 C5 C1 80.7(10)
C2 Re1 C5 C1 39.1(10)
C4 Re1 C5 C1 119.1(14)
P2 Re1 C5 C1 154.3(8)
Pd1 Re1 C5 C1 -55.0(9)
C1 C2 C3 C4 1.4(14)
Re1 C2 C3 C4 -63.7(10)
C1 C2 C3 Re1 65.1(8)
C6 Re1 C3 C2 68.8(11)
C7 Re1 C3 C2 -127.0(13)
C5 Re1 C3 C2 -82.1(10)
C4 Re1 C3 C2 -118.3(13)
C1 Re1 C3 C2 -40.1(9)
P2 Re1 C3 C2 153.7(9)
Pd1 Re1 C3 C2 -11.3(13)
C6 Re1 C3 C4 -172.9(8)
C7 Re1 C3 C4 -8.7(16)
C5 Re1 C3 C4 36.3(8)
C2 Re1 C3 C4 118.3(13)
C1 Re1 C3 C4 78.2(9)
P2 Re1 C3 C4 -87.9(8)
Pd1 Re1 C3 C4 107.0(9)
C7 Re1 C6 O1 179(100)
C5 Re1 C6 O1 48(12)
C3 Re1 C6 O1 -9(12)
C2 Re1 C6 O1 24(12)
C4 Re1 C6 O1 -16(12)
C1 Re1 C6 O1 55(12)
P2 Re1 C6 O1 -100(12)
Pd1 Re1 C6 O1 122(12)
C1 C5 C4 C3 -4.1(16)
Re1 C5 C4 C3 62.1(10)
C1 C5 C4 Re1 -66.3(10)
C2 C3 C4 C5 1.5(16)
Re1 C3 C4 C5 -61.9(10)
C2 C3 C4 Re1 63.5(9)
C6 Re1 C4 C5 127.6(11)
C7 Re1 C4 C5 -68.7(11)
C3 Re1 C4 C5 116.2(13)
C2 Re1 C4 C5 80.0(10)
C1 Re1 C4 C5 36.5(9)
P2 Re1 C4 C5 -150.3(9)
Pd1 Re1 C4 C5 7.9(12)
C6 Re1 C4 C3 11.5(13)
C7 Re1 C4 C3 175.2(9)
C5 Re1 C4 C3 -116.2(13)
C2 Re1 C4 C3 -36.2(8)
C1 Re1 C4 C3 -79.7(9)
P2 Re1 C4 C3 93.6(8)
Pd1 Re1 C4 C3 -108.3(8)
C6 Re1 P2 C9 -33.2(8)
C7 Re1 P2 C9 70.2(9)
C5 Re1 P2 C9 164.2(8)
C3 Re1 P2 C9 -140.6(8)
C2 Re1 P2 C9 -122.2(8)
C4 Re1 P2 C9 -176.8(8)
C1 Re1 P2 C9 -165.1(9)
Pd1 Re1 P2 C9 24.8(7)
C6 Re1 P2 C8 85.4(9)
C7 Re1 P2 C8 -171.2(10)
C5 Re1 P2 C8 -77.1(9)
C3 Re1 P2 C8 -22.0(9)
C2 Re1 P2 C8 -3.6(9)
C4 Re1 P2 C8 -58.2(9)
C1 Re1 P2 C8 -46.5(11)
Pd1 Re1 P2 C8 143.4(8)
C6 Re1 P2 C10 -154.4(8)
C7 Re1 P2 C10 -51.0(9)
C5 Re1 P2 C10 43.1(8)
C3 Re1 P2 C10 98.2(9)
C2 Re1 P2 C10 116.6(9)
C4 Re1 P2 C10 62.0(8)
C1 Re1 P2 C10 73.7(10)
Pd1 Re1 P2 C10 -96.4(7)
C6 Re1 C7 O2 148(9)
C5 Re1 C7 O2 -54(9)
C3 Re1 C7 O2 -17(10)
C2 Re1 C7 O2 -93(9)
C4 Re1 C7 O2 -22(9)
C1 Re1 C7 O2 -88(9)
P2 Re1 C7 O2 66(9)
Pd1 Re1 C7 O2 -150(9)
C6 Re1 C7 Pd1 -62.0(5)
C5 Re1 C7 Pd1 95.9(4)
C3 Re1 C7 Pd1 133.5(10)
C2 Re1 C7 Pd1 57.4(14)
C4 Re1 C7 Pd1 127.9(4)
C1 Re1 C7 Pd1 62.5(6)
P2 Re1 C7 Pd1 -144.1(3)
P1 Pd1 C7 O2 119.2(14)
Cl2 Pd1 C7 O2 6.9(19)
Cl1 Pd1 C7 O2 -65.4(14)
Re1 Pd1 C7 O2 174.7(18)
P1 Pd1 C7 Re1 -55.5(5)
Cl2 Pd1 C7 Re1 -167.8(2)
Cl1 Pd1 C7 Re1 119.9(5)
C11 P1 C17 C18 -72.5(14)
C1 P1 C17 C18 37.4(14)
Pd1 P1 C17 C18 153.9(11)
C11 P1 C17 C22 111.2(13)
C1 P1 C17 C22 -138.9(13)
Pd1 P1 C17 C22 -22.4(15)
C17 P1 C11 C12 41.5(14)
C1 P1 C11 C12 -67.6(13)
Pd1 P1 C11 C12 178.1(11)
C17 P1 C11 C16 -146.2(12)
C1 P1 C11 C16 104.6(13)
Pd1 P1 C11 C16 -9.7(13)
C16 C11 C12 C13 1(2)
P1 C11 C12 C13 173.4(12)
C18 C17 C22 C21 3(3)
P1 C17 C22 C21 179.6(14)
C13 C14 C15 C16 4(3)
C15 C14 C13 C12 -2(3)
C11 C12 C13 C14 -1(3)
C14 C15 C16 C11 -4(3)
C12 C11 C16 C15 2(3)
P1 C11 C16 C15 -171.2(16)
C22 C17 C18 C19 -1(3)
P1 C17 C18 C19 -177.3(13)
C20 C19 C18 C17 2(3)
C17 C22 C21 C20 -7(3)
C22 C21 C20 C19 8(3)
C18 C19 C20 C21 -5(3)
